data_4328140
loop_
_publ_author_name
'Thomas W. Myers'
'Louise A. Berben'

_publ_section_title
;
 A Sterically Demanding Iminopyridine Ligand Affords Redox-Active
 Complexes of Aluminum(III) and Gallium(III)
;
_journal_name_full 'Inorganic Chemistry'
_journal_page_first 1480
_journal_page_last 1488
_journal_paper_doi 10.1021/ic201729b
_journal_volume 51
_journal_year 2012
_chemical_formula_sum 'C36 H53 Al N2'
_chemical_formula_weight 540.78
_chemical_name_systematic
; 
 ? 
;
_space_group_IT_number 14
_symmetry_cell_setting monoclinic
_symmetry_space_group_name_Hall '-P 2yn'
_symmetry_space_group_name_H-M 'P 1 21/n 1'
_atom_sites_solution_hydrogens geom
_atom_sites_solution_primary direct
_atom_sites_solution_secondary difmap
_audit_creation_method SHELXL-97
_cell_angle_alpha 90.00
_cell_angle_beta 100.6650(10)
_cell_angle_gamma 90.00
_cell_formula_units_Z 4
_cell_length_a 13.7281(4)
_cell_length_b 17.9194(5)
_cell_length_c 13.8370(4)
_cell_measurement_reflns_used 90
_cell_measurement_temperature 90(2)
_cell_measurement_theta_max 28.34
_cell_measurement_theta_min 2.54
_cell_volume 3345.09(17)
_computing_cell_refinement 'Bruker Duo'
_computing_data_collection 'Bruker Duo'
_computing_data_reduction 'Bruker Saint'
_computing_molecular_graphics 'Bruker Shelxtl'
_computing_publication_material 'Bruker Shelxtl'
_computing_structure_refinement 'SHELXL-97 (Sheldrick, 2008)'
_computing_structure_solution 'SHELXS-97 (Sheldrick, 2008)'
_diffrn_ambient_temperature 90(2)
_diffrn_measured_fraction_theta_full 0.976
_diffrn_measured_fraction_theta_max 0.976
_diffrn_measurement_device_type 'CCD area detector'
_diffrn_measurement_method 'phi and omega scans'
_diffrn_radiation_monochromator graphite
_diffrn_radiation_source 'fine-focus sealed tube'
_diffrn_radiation_type CuK\a
_diffrn_radiation_wavelength 1.54178
_diffrn_reflns_av_R_equivalents 0.0536
_diffrn_reflns_av_sigmaI/netI 0.0320
_diffrn_reflns_limit_h_max 16
_diffrn_reflns_limit_h_min -16
_diffrn_reflns_limit_k_max 21
_diffrn_reflns_limit_k_min -21
_diffrn_reflns_limit_l_max 16
_diffrn_reflns_limit_l_min -15
_diffrn_reflns_number 44272
_diffrn_reflns_theta_full 68.43
_diffrn_reflns_theta_max 68.43
_diffrn_reflns_theta_min 4.08
_exptl_absorpt_coefficient_mu 0.698
_exptl_absorpt_correction_T_max 0.9463
_exptl_absorpt_correction_T_min 0.9025
_exptl_absorpt_correction_type numerical
_exptl_absorpt_process_details SADABS
_exptl_crystal_colour green
_exptl_crystal_density_diffrn 1.074
_exptl_crystal_description block
_exptl_crystal_F_000 1184
_exptl_crystal_size_max 0.15
_exptl_crystal_size_mid 0.14
_exptl_crystal_size_min 0.08
_refine_diff_density_max 1.045
_refine_diff_density_min -0.397
_refine_diff_density_rms 0.059
_refine_ls_extinction_method none
_refine_ls_goodness_of_fit_ref 1.042
_refine_ls_hydrogen_treatment constr
_refine_ls_matrix_type full
_refine_ls_number_parameters 352
_refine_ls_number_reflns 5890
_refine_ls_number_restraints 0
_refine_ls_restrained_S_all 1.042
_refine_ls_R_factor_all 0.0649
_refine_ls_R_factor_gt 0.0630
_refine_ls_shift/su_max 0.000
_refine_ls_shift/su_mean 0.000
_refine_ls_structure_factor_coef Fsqd
_refine_ls_weighting_details 'calc w=1/[\s^2^(Fo^2^)+(0.1061P)^2^+2.9451P] where P=(Fo^2^+2Fc^2^)/3'
_refine_ls_weighting_scheme calc
_refine_ls_wR_factor_gt 0.1817
_refine_ls_wR_factor_ref 0.1840
_reflns_number_gt 5598
_reflns_number_total 5890
_reflns_threshold_expression >2sigma(I)
_cod_data_source_file ic201729b_si_002_4.cif
_cod_data_source_block twm11
_cod_database_code 4328140

loop_
_symmetry_equiv_pos_as_xyz
'x, y, z'
'-x+1/2, y+1/2, -z+1/2'
'-x, -y, -z'
'x-1/2, -y-1/2, z-1/2'

loop_
_atom_site_label
_atom_site_type_symbol
_atom_site_fract_x
_atom_site_fract_y
_atom_site_fract_z
_atom_site_U_iso_or_equiv
_atom_site_adp_type
_atom_site_occupancy
_atom_site_symmetry_multiplicity
_atom_site_calc_flag
_atom_site_refinement_flags
Al1 Al 0.72807(4) 0.05646(3) 0.76345(4) 0.02141(19) Uani 1 1 d .
N1 N 0.74789(12) 0.05987(8) 0.63340(12) 0.0226(4) Uani 1 1 d .
N2 N 0.73691(11) -0.05346(8) 0.74612(12) 0.0211(4) Uani 1 1 d .
C1 C 0.75346(14) -0.00775(11) 0.58667(15) 0.0248(4) Uani 1 1 d .
C2 C 0.74901(14) -0.07189(11) 0.65378(14) 0.0228(4) Uani 1 1 d .
C3 C 0.75832(15) -0.14631(11) 0.62803(15) 0.0270(4) Uani 1 1 d .
H3A H 0.7661 -0.1591 0.5633 0.032 Uiso 1 1 calc R
C4 C 0.75618(15) -0.20126(11) 0.69742(15) 0.0288(4) Uani 1 1 d .
H4A H 0.7627 -0.2522 0.6807 0.035 Uiso 1 1 calc R
C5 C 0.74455(15) -0.18190(11) 0.79175(15) 0.0272(4) Uani 1 1 d .
H5A H 0.7429 -0.2194 0.8400 0.033 Uiso 1 1 calc R
C6 C 0.73546(13) -0.10741(11) 0.81467(14) 0.0227(4) Uani 1 1 d .
C7 C 0.75536(15) 0.12529(11) 0.57554(13) 0.0239(4) Uani 1 1 d .
C8 C 0.67014(16) 0.15511(11) 0.51570(14) 0.0273(4) Uani 1 1 d .
C9 C 0.68008(17) 0.21809(11) 0.45892(15) 0.0313(5) Uani 1 1 d .
H9A H 0.6229 0.2390 0.4189 0.038 Uiso 1 1 calc R
C10 C 0.77163(17) 0.25066(11) 0.45979(15) 0.0316(5) Uani 1 1 d .
H10A H 0.7773 0.2930 0.4199 0.038 Uiso 1 1 calc R
C11 C 0.85478(16) 0.22114(11) 0.51906(15) 0.0295(5) Uani 1 1 d .
H11A H 0.9174 0.2439 0.5197 0.035 Uiso 1 1 calc R
C12 C 0.84903(15) 0.15869(11) 0.57794(15) 0.0263(4) Uani 1 1 d .
C13 C 0.56855(16) 0.12009(12) 0.51015(15) 0.0318(5) Uani 1 1 d .
H13A H 0.5755 0.0778 0.5581 0.038 Uiso 1 1 calc R
C14 C 0.52900(19) 0.08810(14) 0.40752(18) 0.0434(6) Uani 1 1 d .
H14A H 0.5770 0.0524 0.3900 0.065 Uiso 1 1 calc R
H14B H 0.5189 0.1288 0.3593 0.065 Uiso 1 1 calc R
H14C H 0.4658 0.0627 0.4077 0.065 Uiso 1 1 calc R
C15 C 0.49380(17) 0.17556(14) 0.53879(19) 0.0406(5) Uani 1 1 d .
H15A H 0.5195 0.1955 0.6045 0.061 Uiso 1 1 calc R
H15B H 0.4307 0.1501 0.5390 0.061 Uiso 1 1 calc R
H15C H 0.4834 0.2166 0.4912 0.061 Uiso 1 1 calc R
C16 C 0.94316(15) 0.12808(11) 0.64114(16) 0.0297(5) Uani 1 1 d .
H16A H 0.9240 0.0857 0.6809 0.036 Uiso 1 1 calc R
C17 C 0.99616(17) 0.18671(13) 0.71254(18) 0.0368(5) Uani 1 1 d .
H17A H 0.9506 0.2056 0.7536 0.055 Uiso 1 1 calc R
H17B H 1.0179 0.2280 0.6752 0.055 Uiso 1 1 calc R
H17C H 1.0539 0.1640 0.7545 0.055 Uiso 1 1 calc R
C18 C 1.01416(18) 0.09773(14) 0.5772(2) 0.0433(6) Uani 1 1 d .
H18A H 0.9799 0.0602 0.5318 0.065 Uiso 1 1 calc R
H18B H 1.0717 0.0749 0.6194 0.065 Uiso 1 1 calc R
H18C H 1.0363 0.1387 0.5397 0.065 Uiso 1 1 calc R
C19 C 0.76398(17) -0.01852(12) 0.49278(15) 0.0323(5) Uani 1 1 d .
H19A H 0.7684 0.0231 0.4513 0.039 Uiso 1 1 calc R
H19B H 0.7670 -0.0678 0.4680 0.039 Uiso 1 1 calc R
C20 C 0.72646(14) -0.08380(10) 0.91609(14) 0.0230(4) Uani 1 1 d .
C21 C 0.81347(15) -0.07474(11) 0.98664(15) 0.0256(4) Uani 1 1 d .
C22 C 0.80472(16) -0.05496(11) 1.08189(15) 0.0294(5) Uani 1 1 d .
H22A H 0.8632 -0.0476 1.1297 0.035 Uiso 1 1 calc R
C23 C 0.71309(17) -0.04560(12) 1.10932(16) 0.0312(5) Uani 1 1 d .
C24 C 0.62806(16) -0.05709(11) 1.03851(15) 0.0284(5) Uani 1 1 d .
H24A H 0.5649 -0.0518 1.0565 0.034 Uiso 1 1 calc R
C25 C 0.63326(15) -0.07606(10) 0.94221(14) 0.0244(4) Uani 1 1 d .
C26 C 0.91350(15) -0.08944(12) 0.96102(16) 0.0315(5) Uani 1 1 d .
H26A H 0.9652 -0.0806 1.0190 0.047 Uiso 1 1 calc R
H26B H 0.9237 -0.0559 0.9078 0.047 Uiso 1 1 calc R
H26C H 0.9168 -0.1414 0.9396 0.047 Uiso 1 1 calc R
C27 C 0.7058(2) -0.02496(16) 1.21354(17) 0.0440(6) Uani 1 1 d .
H27A H 0.7725 -0.0195 1.2528 0.066 Uiso 1 1 calc R
H27B H 0.6702 -0.0643 1.2420 0.066 Uiso 1 1 calc R
H27C H 0.6698 0.0223 1.2135 0.066 Uiso 1 1 calc R
C28 C 0.53977(15) -0.09118(12) 0.86808(15) 0.0281(4) Uani 1 1 d .
H28A H 0.4819 -0.0832 0.8990 0.042 Uiso 1 1 calc R
H28B H 0.5402 -0.1429 0.8452 0.042 Uiso 1 1 calc R
H28C H 0.5366 -0.0572 0.8121 0.042 Uiso 1 1 calc R
C29 C 0.59596(15) 0.08965(12) 0.78227(16) 0.0297(5) Uani 1 1 d .
H29A H 0.5961 0.1440 0.7905 0.045 Uiso 1 1 calc R
H29B H 0.5798 0.0658 0.8410 0.045 Uiso 1 1 calc R
H29C H 0.5464 0.0757 0.7247 0.045 Uiso 1 1 calc R
C30 C 0.84047(15) 0.09185(11) 0.86217(15) 0.0285(4) Uani 1 1 d .
H30A H 0.8354 0.1460 0.8701 0.043 Uiso 1 1 calc R
H30B H 0.9027 0.0800 0.8404 0.043 Uiso 1 1 calc R
H30C H 0.8394 0.0672 0.9252 0.043 Uiso 1 1 calc R
C31 C 0.6658(3) 0.1885(2) 1.0219(3) 0.0699(9) Uani 1 1 d .
H31A H 0.6013 0.2137 1.0083 0.105 Uiso 1 1 calc R
H31B H 0.6558 0.1345 1.0249 0.105 Uiso 1 1 calc R
H31C H 0.7025 0.1999 0.9693 0.105 Uiso 1 1 calc R
C32 C 0.7212(3) 0.2142(2) 1.1143(3) 0.0781(10) Uani 1 1 d .
H32A H 0.6827 0.2032 1.1665 0.094 Uiso 1 1 calc R
H32B H 0.7284 0.2691 1.1112 0.094 Uiso 1 1 calc R
C33 C 0.8218(2) 0.18041(19) 1.1427(2) 0.0595(8) Uani 1 1 d .
H33A H 0.8616 0.1930 1.0921 0.071 Uiso 1 1 calc R
H33B H 0.8152 0.1254 1.1441 0.071 Uiso 1 1 calc R
C34 C 0.8759(3) 0.2069(2) 1.2416(3) 0.0763(10) Uani 1 1 d .
H34A H 0.8847 0.2617 1.2386 0.092 Uiso 1 1 calc R
H34B H 0.8339 0.1969 1.2910 0.092 Uiso 1 1 calc R
C35 C 0.9758(3) 0.1719(2) 1.2764(3) 0.0668(9) Uani 1 1 d .
H35A H 1.0183 0.1824 1.2275 0.080 Uiso 1 1 calc R
H35B H 1.0069 0.1958 1.3390 0.080 Uiso 1 1 calc R
C36 C 0.9733(3) 0.0890(2) 1.2921(3) 0.0672(9) Uani 1 1 d .
H36A H 1.0409 0.0705 1.3143 0.101 Uiso 1 1 calc R
H36B H 0.9441 0.0644 1.2302 0.101 Uiso 1 1 calc R
H36C H 0.9333 0.0779 1.3421 0.101 Uiso 1 1 calc R

loop_
_atom_site_aniso_label
_atom_site_aniso_U_11
_atom_site_aniso_U_22
_atom_site_aniso_U_33
_atom_site_aniso_U_23
_atom_site_aniso_U_13
_atom_site_aniso_U_12
Al1 0.0232(3) 0.0182(3) 0.0221(3) -0.00117(19) 0.0021(2) 0.0002(2)
N1 0.0257(8) 0.0181(8) 0.0234(8) -0.0008(6) 0.0029(6) -0.0001(6)
N2 0.0201(8) 0.0194(8) 0.0230(8) -0.0006(6) 0.0017(6) -0.0007(6)
C1 0.0260(10) 0.0204(9) 0.0272(10) -0.0001(7) 0.0033(8) 0.0002(7)
C2 0.0206(9) 0.0225(9) 0.0246(10) -0.0017(7) 0.0020(7) -0.0013(7)
C3 0.0326(10) 0.0223(10) 0.0264(10) -0.0028(8) 0.0066(8) -0.0008(8)
C4 0.0350(11) 0.0193(9) 0.0325(11) -0.0028(8) 0.0070(9) -0.0017(8)
C5 0.0300(10) 0.0220(10) 0.0296(10) 0.0022(8) 0.0057(8) -0.0007(8)
C6 0.0203(9) 0.0213(9) 0.0253(9) 0.0008(7) 0.0015(7) -0.0017(7)
C7 0.0310(10) 0.0193(9) 0.0217(9) -0.0021(7) 0.0054(8) 0.0010(7)
C8 0.0355(11) 0.0222(10) 0.0228(9) -0.0024(7) 0.0021(8) 0.0010(8)
C9 0.0438(12) 0.0240(10) 0.0241(10) -0.0001(8) 0.0014(9) 0.0046(9)
C10 0.0506(13) 0.0204(10) 0.0254(10) 0.0005(8) 0.0113(9) 0.0003(9)
C11 0.0385(11) 0.0216(10) 0.0313(11) -0.0025(8) 0.0137(9) -0.0020(8)
C12 0.0323(11) 0.0200(9) 0.0279(10) -0.0032(7) 0.0092(8) 0.0004(8)
C13 0.0313(11) 0.0294(10) 0.0308(11) 0.0020(8) -0.0042(8) 0.0005(8)
C14 0.0425(13) 0.0409(13) 0.0407(13) -0.0068(10) -0.0084(10) -0.0025(10)
C15 0.0336(12) 0.0422(13) 0.0437(13) -0.0008(10) 0.0008(10) 0.0040(10)
C16 0.0272(10) 0.0231(10) 0.0398(11) 0.0018(8) 0.0087(9) -0.0003(8)
C17 0.0310(11) 0.0318(11) 0.0454(13) 0.0009(10) 0.0012(9) -0.0019(9)
C18 0.0381(13) 0.0373(13) 0.0581(15) -0.0009(11) 0.0184(11) 0.0069(10)
C19 0.0475(13) 0.0224(10) 0.0282(10) -0.0004(8) 0.0103(9) 0.0006(9)
C20 0.0267(10) 0.0161(9) 0.0251(10) 0.0023(7) 0.0023(8) -0.0005(7)
C21 0.0279(10) 0.0196(9) 0.0275(10) 0.0022(7) 0.0007(8) -0.0009(8)
C22 0.0323(11) 0.0257(10) 0.0269(10) -0.0004(8) -0.0034(8) -0.0001(8)
C23 0.0394(12) 0.0272(10) 0.0260(10) -0.0019(8) 0.0032(9) 0.0027(9)
C24 0.0311(11) 0.0257(10) 0.0291(11) 0.0008(8) 0.0071(8) 0.0036(8)
C25 0.0286(10) 0.0180(9) 0.0260(10) 0.0018(7) 0.0036(8) 0.0004(7)
C26 0.0257(10) 0.0332(11) 0.0335(11) 0.0003(9) -0.0002(8) -0.0001(8)
C27 0.0481(14) 0.0551(16) 0.0278(12) -0.0073(10) 0.0046(10) 0.0042(12)
C28 0.0258(10) 0.0290(10) 0.0291(10) -0.0011(8) 0.0041(8) -0.0007(8)
C29 0.0293(10) 0.0267(10) 0.0335(11) 0.0000(8) 0.0070(8) 0.0033(8)
C30 0.0310(10) 0.0242(10) 0.0276(10) -0.0026(8) -0.0013(8) -0.0013(8)
C31 0.076(2) 0.066(2) 0.075(2) 0.0110(17) 0.0314(18) 0.0045(17)
C32 0.082(2) 0.083(3) 0.074(2) 0.0051(19) 0.0250(19) 0.021(2)
C33 0.0565(17) 0.0626(19) 0.0637(18) -0.0014(15) 0.0219(14) -0.0047(14)
C34 0.095(3) 0.083(2) 0.059(2) -0.0085(17) 0.0344(19) 0.007(2)
C35 0.071(2) 0.071(2) 0.0583(18) -0.0097(16) 0.0131(16) -0.0098(17)
C36 0.0568(18) 0.075(2) 0.067(2) 0.0044(17) 0.0045(15) -0.0112(16)

loop_
_atom_type_symbol
_atom_type_description
_atom_type_scat_dispersion_real
_atom_type_scat_dispersion_imag
_atom_type_scat_source
C C 0.0181 0.0091 'International Tables Vol C Tables 4.2.6.8 and 6.1.1.4'
H H 0.0000 0.0000 'International Tables Vol C Tables 4.2.6.8 and 6.1.1.4'
N N 0.0311 0.0180 'International Tables Vol C Tables 4.2.6.8 and 6.1.1.4'
Al Al 0.2130 0.2455 'International Tables Vol C Tables 4.2.6.8 and 6.1.1.4'

loop_
_geom_angle_atom_site_label_1
_geom_angle_atom_site_label_2
_geom_angle_atom_site_label_3
_geom_angle
N1 Al1 C30 115.00(8)
N1 Al1 C29 114.74(8)
C30 Al1 C29 115.71(9)
N1 Al1 N2 83.88(7)
C30 Al1 N2 110.19(8)
C29 Al1 N2 113.11(8)
C1 N1 C7 116.08(16)
C1 N1 Al1 116.87(13)
C7 N1 Al1 127.02(12)
C6 N2 C2 120.27(16)
C6 N2 Al1 127.70(13)
C2 N2 Al1 111.98(13)
C19 C1 N1 127.00(18)
C19 C1 C2 121.06(18)
N1 C1 C2 111.93(17)
N2 C2 C3 120.41(18)
N2 C2 C1 115.21(17)
C3 C2 C1 124.37(18)
C4 C3 C2 119.39(19)
C4 C3 H3A 120.3
C2 C3 H3A 120.3
C3 C4 C5 119.81(19)
C3 C4 H4A 120.1
C5 C4 H4A 120.1
C6 C5 C4 119.20(19)
C6 C5 H5A 120.4
C4 C5 H5A 120.4
N2 C6 C5 120.91(18)
N2 C6 C20 118.02(16)
C5 C6 C20 121.06(17)
C8 C7 C12 120.44(18)
C8 C7 N1 120.08(18)
C12 C7 N1 119.47(17)
C9 C8 C7 118.73(19)
C9 C8 C13 119.36(18)
C7 C8 C13 121.91(18)
C10 C9 C8 121.3(2)
C10 C9 H9A 119.4
C8 C9 H9A 119.4
C11 C10 C9 119.53(19)
C11 C10 H10A 120.2
C9 C10 H10A 120.2
C10 C11 C12 121.6(2)
C10 C11 H11A 119.2
C12 C11 H11A 119.2
C11 C12 C7 118.40(19)
C11 C12 C16 119.40(18)
C7 C12 C16 122.20(17)
C8 C13 C15 111.81(18)
C8 C13 C14 111.45(19)
C15 C13 C14 110.02(18)
C8 C13 H13A 107.8
C15 C13 H13A 107.8
C14 C13 H13A 107.8
C13 C14 H14A 109.5
C13 C14 H14B 109.5
H14A C14 H14B 109.5
C13 C14 H14C 109.5
H14A C14 H14C 109.5
H14B C14 H14C 109.5
C13 C15 H15A 109.5
C13 C15 H15B 109.5
H15A C15 H15B 109.5
C13 C15 H15C 109.5
H15A C15 H15C 109.5
H15B C15 H15C 109.5
C12 C16 C17 112.02(17)
C12 C16 C18 111.07(18)
C17 C16 C18 109.81(19)
C12 C16 H16A 107.9
C17 C16 H16A 107.9
C18 C16 H16A 107.9
C16 C17 H17A 109.5
C16 C17 H17B 109.5
H17A C17 H17B 109.5
C16 C17 H17C 109.5
H17A C17 H17C 109.5
H17B C17 H17C 109.5
C16 C18 H18A 109.5
C16 C18 H18B 109.5
H18A C18 H18B 109.5
C16 C18 H18C 109.5
H18A C18 H18C 109.5
H18B C18 H18C 109.5
C1 C19 H19A 120.0
C1 C19 H19B 120.0
H19A C19 H19B 120.0
C25 C20 C21 120.63(18)
C25 C20 C6 120.64(17)
C21 C20 C6 118.57(17)
C22 C21 C20 118.44(19)
C22 C21 C26 120.71(18)
C20 C21 C26 120.79(18)
C21 C22 C23 122.05(19)
C21 C22 H22A 119.0
C23 C22 H22A 119.0
C22 C23 C24 118.22(19)
C22 C23 C27 120.9(2)
C24 C23 C27 120.8(2)
C25 C24 C23 121.7(2)
C25 C24 H24A 119.2
C23 C24 H24A 119.2
C24 C25 C20 118.92(18)
C24 C25 C28 120.43(18)
C20 C25 C28 120.60(17)
C21 C26 H26A 109.5
C21 C26 H26B 109.5
H26A C26 H26B 109.5
C21 C26 H26C 109.5
H26A C26 H26C 109.5
H26B C26 H26C 109.5
C23 C27 H27A 109.5
C23 C27 H27B 109.5
H27A C27 H27B 109.5
C23 C27 H27C 109.5
H27A C27 H27C 109.5
H27B C27 H27C 109.5
C25 C28 H28A 109.5
C25 C28 H28B 109.5
H28A C28 H28B 109.5
C25 C28 H28C 109.5
H28A C28 H28C 109.5
H28B C28 H28C 109.5
Al1 C29 H29A 109.5
Al1 C29 H29B 109.5
H29A C29 H29B 109.5
Al1 C29 H29C 109.5
H29A C29 H29C 109.5
H29B C29 H29C 109.5
Al1 C30 H30A 109.5
Al1 C30 H30B 109.5
H30A C30 H30B 109.5
Al1 C30 H30C 109.5
H30A C30 H30C 109.5
H30B C30 H30C 109.5
C32 C31 H31A 109.5
C32 C31 H31B 109.5
H31A C31 H31B 109.5
C32 C31 H31C 109.5
H31A C31 H31C 109.5
H31B C31 H31C 109.5
C31 C32 C33 114.5(3)
C31 C32 H32A 108.6
C33 C32 H32A 108.6
C31 C32 H32B 108.6
C33 C32 H32B 108.6
H32A C32 H32B 107.6
C32 C33 C34 112.8(3)
C32 C33 H33A 109.0
C34 C33 H33A 109.0
C32 C33 H33B 109.0
C34 C33 H33B 109.0
H33A C33 H33B 107.8
C35 C34 C33 115.2(3)
C35 C34 H34A 108.5
C33 C34 H34A 108.5
C35 C34 H34B 108.5
C33 C34 H34B 108.5
H34A C34 H34B 107.5
C36 C35 C34 114.5(3)
C36 C35 H35A 108.6
C34 C35 H35A 108.6
C36 C35 H35B 108.6
C34 C35 H35B 108.6
H35A C35 H35B 107.6
C35 C36 H36A 109.5
C35 C36 H36B 109.5
H36A C36 H36B 109.5
C35 C36 H36C 109.5
H36A C36 H36C 109.5
H36B C36 H36C 109.5

loop_
_geom_bond_atom_site_label_1
_geom_bond_atom_site_label_2
_geom_bond_distance
Al1 N1 1.8702(17)
Al1 C30 1.967(2)
Al1 C29 1.971(2)
Al1 N2 1.9908(16)
N1 C1 1.382(2)
N1 C7 1.434(2)
N2 C6 1.357(2)
N2 C2 1.359(3)
C1 C19 1.347(3)
C1 C2 1.486(3)
C2 C3 1.392(3)
C3 C4 1.379(3)
C3 H3A 0.9500
C4 C5 1.388(3)
C4 H4A 0.9500
C5 C6 1.383(3)
C5 H5A 0.9500
C6 C20 1.493(3)
C7 C8 1.408(3)
C7 C12 1.413(3)
C8 C9 1.396(3)
C8 C13 1.518(3)
C9 C10 1.384(3)
C9 H9A 0.9500
C10 C11 1.382(3)
C10 H10A 0.9500
C11 C12 1.395(3)
C11 H11A 0.9500
C12 C16 1.522(3)
C13 C15 1.533(3)
C13 C14 1.534(3)
C13 H13A 1.0000
C14 H14A 0.9800
C14 H14B 0.9800
C14 H14C 0.9800
C15 H15A 0.9800
C15 H15B 0.9800
C15 H15C 0.9800
C16 C17 1.531(3)
C16 C18 1.532(3)
C16 H16A 1.0000
C17 H17A 0.9800
C17 H17B 0.9800
C17 H17C 0.9800
C18 H18A 0.9800
C18 H18B 0.9800
C18 H18C 0.9800
C19 H19A 0.9500
C19 H19B 0.9500
C20 C25 1.399(3)
C20 C21 1.405(3)
C21 C22 1.391(3)
C21 C26 1.504(3)
C22 C23 1.390(3)
C22 H22A 0.9500
C23 C24 1.393(3)
C23 C27 1.510(3)
C24 C25 1.390(3)
C24 H24A 0.9500
C25 C28 1.512(3)
C26 H26A 0.9800
C26 H26B 0.9800
C26 H26C 0.9800
C27 H27A 0.9800
C27 H27B 0.9800
C27 H27C 0.9800
C28 H28A 0.9800
C28 H28B 0.9800
C28 H28C 0.9800
C29 H29A 0.9800
C29 H29B 0.9800
C29 H29C 0.9800
C30 H30A 0.9800
C30 H30B 0.9800
C30 H30C 0.9800
C31 C32 1.438(5)
C31 H31A 0.9800
C31 H31B 0.9800
C31 H31C 0.9800
C32 C33 1.493(5)
C32 H32A 0.9900
C32 H32B 0.9900
C33 C34 1.509(5)
C33 H33A 0.9900
C33 H33B 0.9900
C34 C35 1.504(5)
C34 H34A 0.9900
C34 H34B 0.9900
C35 C36 1.503(5)
C35 H35A 0.9900
C35 H35B 0.9900
C36 H36A 0.9800
C36 H36B 0.9800
C36 H36C 0.9800

loop_
_geom_torsion_atom_site_label_1
_geom_torsion_atom_site_label_2
_geom_torsion_atom_site_label_3
_geom_torsion_atom_site_label_4
_geom_torsion
C30 Al1 N1 C1 112.72(15)
C29 Al1 N1 C1 -109.39(15)
N2 Al1 N1 C1 3.27(14)
C30 Al1 N1 C7 -69.10(18)
C29 Al1 N1 C7 68.79(18)
N2 Al1 N1 C7 -178.55(16)
N1 Al1 N2 C6 175.80(16)
C30 Al1 N2 C6 61.38(17)
C29 Al1 N2 C6 -69.88(17)
N1 Al1 N2 C2 -1.85(13)
C30 Al1 N2 C2 -116.27(14)
C29 Al1 N2 C2 112.47(14)
C7 N1 C1 C19 -0.8(3)
Al1 N1 C1 C19 177.58(18)
C7 N1 C1 C2 177.73(16)
Al1 N1 C1 C2 -3.9(2)
C6 N2 C2 C3 1.1(3)
Al1 N2 C2 C3 178.96(15)
C6 N2 C2 C1 -177.61(16)
Al1 N2 C2 C1 0.2(2)
C19 C1 C2 N2 -179.13(18)
N1 C1 C2 N2 2.2(2)
C19 C1 C2 C3 2.2(3)
N1 C1 C2 C3 -176.42(18)
N2 C2 C3 C4 -0.7(3)
C1 C2 C3 C4 177.93(19)
C2 C3 C4 C5 0.2(3)
C3 C4 C5 C6 -0.1(3)
C2 N2 C6 C5 -1.1(3)
Al1 N2 C6 C5 -178.55(14)
C2 N2 C6 C20 177.34(16)
Al1 N2 C6 C20 -0.1(2)
C4 C5 C6 N2 0.6(3)
C4 C5 C6 C20 -177.79(18)
C1 N1 C7 C8 86.2(2)
Al1 N1 C7 C8 -91.9(2)
C1 N1 C7 C12 -92.7(2)
Al1 N1 C7 C12 89.1(2)
C12 C7 C8 C9 0.1(3)
N1 C7 C8 C9 -178.91(17)
C12 C7 C8 C13 179.13(18)
N1 C7 C8 C13 0.2(3)
C7 C8 C9 C10 0.8(3)
C13 C8 C9 C10 -178.32(19)
C8 C9 C10 C11 -1.0(3)
C9 C10 C11 C12 0.4(3)
C10 C11 C12 C7 0.4(3)
C10 C11 C12 C16 179.45(18)
C8 C7 C12 C11 -0.6(3)
N1 C7 C12 C11 178.36(17)
C8 C7 C12 C16 -179.67(17)
N1 C7 C12 C16 -0.7(3)
C9 C8 C13 C15 -58.6(3)
C7 C8 C13 C15 122.3(2)
C9 C8 C13 C14 65.0(3)
C7 C8 C13 C14 -114.1(2)
C11 C12 C16 C17 57.9(3)
C7 C12 C16 C17 -123.1(2)
C11 C12 C16 C18 -65.3(2)
C7 C12 C16 C18 113.7(2)
N2 C6 C20 C25 90.2(2)
C5 C6 C20 C25 -91.4(2)
N2 C6 C20 C21 -94.3(2)
C5 C6 C20 C21 84.1(2)
C25 C20 C21 C22 -2.6(3)
C6 C20 C21 C22 -178.05(17)
C25 C20 C21 C26 174.71(18)
C6 C20 C21 C26 -0.8(3)
C20 C21 C22 C23 1.4(3)
C26 C21 C22 C23 -175.88(19)
C21 C22 C23 C24 0.4(3)
C21 C22 C23 C27 179.3(2)
C22 C23 C24 C25 -1.2(3)
C27 C23 C24 C25 179.9(2)
C23 C24 C25 C20 0.1(3)
C23 C24 C25 C28 177.55(18)
C21 C20 C25 C24 1.9(3)
C6 C20 C25 C24 177.26(17)
C21 C20 C25 C28 -175.63(17)
C6 C20 C25 C28 -0.2(3)
C31 C32 C33 C34 -178.1(3)
C32 C33 C34 C35 177.1(3)
C33 C34 C35 C36 -62.7(4)
